data_7110956
loop_
_publ_author_name
'Kuniyoshi, Masayuki'
'Marma, Mong S.'
'Higa, Tatsuo'
'Bernardinelli, G\'erald'
'Jefford, Charles W.'

_publ_contact_author
;
     Dr G\'erald Bernardinelli
     Laboratoire de Cristallographie
     Universit\'e de Gen\`eve
     24, quai E. Ansermet
     CH - 1211 Gen\`eve 4
     Switzerland
;
_publ_section_title
;
 3-Bromobarekoxide, an unusual diterpene from Laurencia luzonensis
;
_journal_issue 13
_journal_name_full 'Chemical Communications'
_journal_page_first 1155
_journal_paper_doi 10.1039/b002530p
_journal_year 2000
_chemical_formula_moiety 'C20 H33 O Br'
_chemical_formula_sum 'C20 H33 Br O'
_chemical_formula_weight 369.4
_chemical_name_systematic
;
3-bromobarekoxide
;
_space_group_IT_number 19
_symmetry_cell_setting orthorhombic
_symmetry_space_group_name_Hall 'P 2ac 2ab'
_symmetry_space_group_name_H-M 'P 21 21 21'
_audit_conform_dict_name cif_core.dic
_audit_conform_dict_version 2.0.1
_audit_creation_date 1999-05-05
_audit_creation_method from_xtal_archive_file_using_CIFIO
_audit_update_record 2000-03-16
_cell_angle_alpha 90.00000
_cell_angle_beta 90.00000
_cell_angle_gamma 90.00000
_cell_formula_units_Z 4
_cell_length_a 7.6677(6)
_cell_length_b 11.4190(10)
_cell_length_c 21.0010(10)
_cell_measurement_reflns_used 38
_cell_measurement_temperature 200
_cell_measurement_theta_max 26.5
_cell_measurement_theta_min 24
_cell_volume 1838.8(2)
_computing_cell_refinement xtal_latcon
_computing_data_collection Stoe_Stadi-4
_computing_data_reduction xtal_REFCAL_LSABS__SORTRF
_computing_molecular_graphics xtal_gx3
_computing_publication_material xtal_CIFIO
_computing_structure_refinement xtal_CRYLSQ
_computing_structure_solution multan_87
_diffrn_measurement_device_type Stoe_Stadi-4_4-circle_diffractometer
_diffrn_measurement_method \w-2\q_scans
_diffrn_radiation_type CuK\a
_diffrn_radiation_wavelength 1.54183
_diffrn_reflns_av_R_equivalents .022
_diffrn_reflns_limit_h_max 8
_diffrn_reflns_limit_h_min -7
_diffrn_reflns_limit_k_max 12
_diffrn_reflns_limit_k_min -12
_diffrn_reflns_limit_l_max 22
_diffrn_reflns_limit_l_min -22
_diffrn_reflns_number 2757
_diffrn_reflns_theta_max 54.34
_diffrn_standards_decay_% 0
_diffrn_standards_interval_time 45
_diffrn_standards_number 2
_exptl_absorpt_coefficient_mu 3.029
_exptl_absorpt_correction_T_max .526223
_exptl_absorpt_correction_T_min .446018
_exptl_absorpt_correction_type analytical
_exptl_crystal_colour Colorless
_exptl_crystal_density_diffrn 1.334
_exptl_crystal_density_meas ?
_exptl_crystal_description prism
_exptl_crystal_size_max 0.30
_exptl_crystal_size_mid 0.30
_exptl_crystal_size_min 0.30
_refine_diff_density_max .249
_refine_diff_density_min -.283
_refine_ls_abs_structure_details Flack_xabs_refined
_refine_ls_abs_structure_Flack .02(3)
_refine_ls_extinction_coef 3949(300)
_refine_ls_extinction_method Zachariasen
_refine_ls_goodness_of_fit_ref 2.669
_refine_ls_hydrogen_treatment
;
 Non -CH3 hydrogen atoms : observed and refined
 -CH3 hydrogen atoms: refined with restraints on bond lengths and 
  bond angles and blocked in the last cycles 
;
_refine_ls_number_parameters 255
_refine_ls_number_reflns 2141
_refine_ls_R_factor_gt .031
_refine_ls_shift/su_max .458-3
_refine_ls_structure_factor_coef F
_refine_ls_weighting_details \w=1/[\s^2^(Fo)+0.00005(Fo^2^)]
_refine_ls_weighting_scheme calc
_refine_ls_wR_factor_ref .030
_reflns_number_gt 2141
_reflns_number_total 2248
_reflns_threshold_expression 'refl observed if Fo > 4.0 \s(Fo)'
_cod_data_source_file b002530psup1.cif
_cod_data_source_block IAGO1
_cod_depositor_comments
;
The following automatic conversions were performed:

'_exptl_absorpt_correction_type' value 'Analytical' changed to
'analytical' according to
/home/saulius/struct/CIF-dictionaries/cif_core.dic dictionary named
'cif_core.dic' version 2.4.2 from 2011-04-26.

Automatic conversion script
Id: cif_fix_values 1891 2012-01-12 08:04:46Z andrius 

The following automatic conversions were performed:

'_exptl_crystal_density_meas' value 'not_measured' was changed to '?'
- the value is perceived as not measured.

Automatic conversion script
Id: cif_fix_values 3008 2015-01-20 13:52:24Z robertas 
;
_cod_original_cell_volume 1838.8(3)
_cod_original_sg_symbol_H-M 'P 212121'
_cod_original_formula_sum 'C20 H33 O Br'
_cod_database_code 7110956

loop_
_symmetry_equiv_pos_as_xyz
+x,+y,+z
1/2-x,-y,1/2+z
1/2+x,1/2-y,-z
-x,1/2+y,1/2-z

loop_
_atom_site_label
_atom_site_fract_x
_atom_site_fract_y
_atom_site_fract_z
_atom_site_U_iso_or_equiv
_atom_site_occupancy
_atom_site_adp_type
Br .56126(10) .15848(7) .41464(4) .0622(5) 1.00000 Uani
O .2154(6) .9787(4) .24617(18) .053(3) 1.00000 Uani
C1 .3244(7) .6727(6) .3462(3) .034(4) 1.00000 Uani
C2 .3476(8) .5585(5) .3885(3) .034(4) 1.00000 Uani
C3 .2688(9) .4535(6) .3514(3) .041(4) 1.00000 Uani
C4 .3148(8) .3335(7) .3802(3) .046(4) 1.00000 Uani
C5 .5091(8) .3205(6) .3856(3) .044(4) 1.00000 Uani
C6 .6031(7) .4125(5) .4250(3) .037(4) 1.00000 Uani
C7 .5464(9) .5335(5) .3944(3) .038(4) 1.00000 Uani
C8 .6428(8) .6377(6) .4224(3) .043(4) 1.00000 Uani
C9 .6229(8) .7422(6) .3782(4) .042(4) 1.00000 Uani
C10 .4370(8) .7801(5) .3670(3) .038(4) 1.00000 Uani
C11 .4432(9) .8722(5) .3120(3) .042(4) 1.00000 Uani
C12 .2887(9) .9531(6) .3091(3) .043(4) 1.00000 Uani
C13 .1153(8) .9110(6) .2922(3) .042(4) 1.00000 Uani
C14 .0937(10) .7829(6) .2762(3) .045(4) 1.00000 Uani
C15 .1308(8) .7011(6) .3333(3) .040(4) 1.00000 Uani
C16 .2498(8) .5697(6) .4524(3) .043(4) 1.00000 Uani
C17 .7990(8) .3983(5) .4164(3) .050(4) 1.00000 Uani
C18 .5602(9) .4016(5) .4967(3) .046(4) 1.00000 Uani
C19 .3652(7) .8416(6) .4268(3) .045(4) 1.00000 Uani
C20 -.0404(9) .9731(6) .3187(3) .055(4) 1.00000 Uani
H1 .367(7) .651(5) .305(3) .05000 1.00000 Uiso
H31 .133(8) .453(5) .350(3) .05000 1.00000 Uiso
H32 .311(8) .459(5) .306(3) .05000 1.00000 Uiso
H41 .262(7) .329(5) .424(3) .05000 1.00000 Uiso
H42 .273(8) .272(5) .353(3) .05000 1.00000 Uiso
H5 .570(7) .324(5) .343(3) .05000 1.00000 Uiso
H7 .585(8) .532(5) .349(3) .05000 1.00000 Uiso
H81 .596(7) .655(5) .467(3) .05000 1.00000 Uiso
H82 .764(8) .617(5) .429(3) .05000 1.00000 Uiso
H91 .670(8) .808(5) .396(3) .05000 1.00000 Uiso
H92 .677(8) .722(5) .335(3) .05000 1.00000 Uiso
H111 .548(8) .927(5) .318(3) .05000 1.00000 Uiso
H112 .464(7) .834(5) .271(3) .05000 1.00000 Uiso
H12 .290(9) 1.014(6) .337(3) .05000 1.00000 Uiso
H141 -.033(8) .774(5) .261(3) .05000 1.00000 Uiso
H142 .181(8) .749(5) .240(3) .05000 1.00000 Uiso
H151 .063(8) .732(5) .369(3) .05000 1.00000 Uiso
H152 .068(8) .628(5) .322(3) .05000 1.00000 Uiso
H161 .32738 .61682 .48622 .05000 1.00000 Uiso
H162 .13423 .61360 .44511 .05000 1.00000 Uiso
H163 .22134 .48468 .47023 .05000 1.00000 Uiso
H171 .86679 .45335 .44640 .05000 1.00000 Uiso
H172 .83558 .31002 .42583 .05000 1.00000 Uiso
H173 .83231 .41705 .36992 .05000 1.00000 Uiso
H181 .63143 .33014 .51599 .05000 1.00000 Uiso
H182 .59437 .47895 .51985 .05000 1.00000 Uiso
H183 .42324 .38689 .50288 .05000 1.00000 Uiso
H191 .38671 .79073 .46707 .05000 1.00000 Uiso
H192 .42624 .92062 .43282 .05000 1.00000 Uiso
H193 .22816 .85648 .42232 .05000 1.00000 Uiso
H201 -.14150 .96950 .28666 .05000 1.00000 Uiso
H202 -.08008 .93322 .36057 .05000 1.00000 Uiso
H203 -.00955 1.06107 .32890 .05000 1.00000 Uiso

loop_
_atom_site_aniso_label
_atom_site_aniso_U_11
_atom_site_aniso_U_22
_atom_site_aniso_U_33
_atom_site_aniso_U_12
_atom_site_aniso_U_13
_atom_site_aniso_U_23
Br .0655(5) .0421(4) .0791(5) -.0001(5) -.0187(5) .0003(4)
O .055(3) .063(3) .042(3) -.006(3) -.001(3) .018(3)
C1 .031(3) .042(4) .028(3) -.000(3) .003(3) .002(3)
C2 .036(4) .038(4) .030(3) -.009(3) .003(3) -.003(3)
C3 .037(4) .038(4) .047(4) -.002(3) -.007(3) -.007(3)
C4 .042(4) .042(4) .055(4) -.008(4) -.009(3) -.003(4)
C5 .046(4) .043(4) .043(4) .003(3) -.004(3) -.002(3)
C6 .036(4) .041(4) .033(3) -.003(3) -.001(3) .001(3)
C7 .033(4) .048(4) .032(4) -.010(4) .000(3) .002(3)
C8 .033(4) .053(5) .044(4) -.012(3) -.007(3) .004(4)
C9 .040(4) .041(4) .045(4) -.013(3) -.002(3) .003(4)
C10 .034(4) .047(4) .033(3) -.008(4) .003(3) .003(3)
C11 .041(4) .045(5) .040(3) -.012(4) .004(3) .007(3)
C12 .046(5) .049(5) .035(4) -.006(4) .000(3) .007(3)
C13 .041(5) .053(5) .032(4) -.004(4) -.001(3) .014(3)
C14 .039(5) .056(4) .040(4) -.007(4) -.011(4) .001(4)
C15 .034(4) .045(4) .040(4) -.004(3) .002(3) .003(3)
C16 .039(4) .053(4) .036(3) -.003(4) .011(3) .003(3)
C17 .041(4) .058(4) .051(4) -.002(3) -.004(4) .006(4)
C18 .050(4) .051(4) .037(3) -.005(4) -.003(4) -.001(3)
C19 .055(4) .042(4) .037(3) -.013(4) -.003(3) -.006(4)
C20 .046(4) .059(5) .059(4) -.003(4) -.003(4) .013(4)

loop_
_atom_type_symbol
_atom_type_scat_source
_atom_type_scat_dispersion_real
_atom_type_scat_dispersion_imag
C Int._Tables_Vol_IV_Tables_2.2B_and_2.3.1 .017 .009
H Int._Tables_Vol_IV_Tables_2.2B_and_2.3.1 0 0
O Int._Tables_Vol_IV_Tables_2.2B_and_2.3.1 .047 .032
Br Int._Tables_Vol_IV_Tables_2.2B_and_2.3.1 -.767 1.283

loop_
_geom_angle_atom_site_label_1
_geom_angle_atom_site_label_2
_geom_angle_atom_site_label_3
_geom_angle
C12 O C13 59.9(4)
C2 C1 C10 115.2(5)
C2 C1 C15 112.2(5)
C2 C1 H1 105(4)
C10 C1 C15 114.6(5)
C10 C1 H1 105(4)
C15 C1 H1 103(3)
C1 C2 C3 108.1(5)
C1 C2 C7 107.8(5)
C1 C2 C16 111.4(5)
C3 C2 C7 106.3(5)
C3 C2 C16 108.1(5)
C7 C2 C16 115.0(5)
C2 C3 C4 113.7(5)
C2 C3 H31 114(3)
C2 C3 H32 107(4)
C4 C3 H31 104(3)
C4 C3 H32 111(4)
H31 C3 H32 107(5)
C3 C4 C5 110.2(6)
C3 C4 H41 108(4)
C3 C4 H42 110(4)
C5 C4 H41 109(3)
C5 C4 H42 108(4)
H41 C4 H42 112(5)
Br C5 C4 108.3(5)
Br C5 C6 112.3(4)
Br C5 H5 102(4)
C4 C5 C6 116.3(6)
C4 C5 H5 113(3)
C6 C5 H5 104(3)
C5 C6 C7 104.5(5)
C5 C6 C17 109.2(5)
C5 C6 C18 112.0(5)
C7 C6 C17 108.4(5)
C7 C6 C18 114.1(5)
C17 C6 C18 108.5(5)
C2 C7 C6 117.4(5)
C2 C7 C8 111.4(5)
C2 C7 H7 103(4)
C6 C7 C8 113.1(5)
C6 C7 H7 107(4)
C8 C7 H7 103(4)
C7 C8 C9 109.2(5)
C7 C8 H81 109(3)
C7 C8 H82 109(3)
C9 C8 H81 112(4)
C9 C8 H82 112(3)
H81 C8 H82 105(4)
C8 C9 C10 114.5(5)
C8 C9 H91 111(4)
C8 C9 H92 109(3)
C10 C9 H91 102(4)
C10 C9 H92 108(4)
H91 C9 H92 113(5)
C1 C10 C9 109.9(5)
C1 C10 C11 109.7(5)
C1 C10 C19 112.9(5)
C9 C10 C11 106.2(5)
C9 C10 C19 110.0(5)
C11 C10 C19 107.8(5)
C10 C11 C12 114.8(5)
C10 C11 H111 111(3)
C10 C11 H112 111(4)
C12 C11 H111 104(4)
C12 C11 H112 111(3)
H111 C11 H112 104(5)
O C12 C11 117.5(5)
O C12 C13 59.8(4)
O C12 H12 116(4)
C11 C12 C13 121.7(6)
C11 C12 H12 116(4)
C13 C12 H12 115(5)
O C13 C12 60.4(4)
O C13 C14 115.2(5)
O C13 C20 114.5(5)
C12 C13 C14 118.3(6)
C12 C13 C20 118.7(6)
C14 C13 C20 117.0(6)
C13 C14 C15 113.2(5)
C13 C14 H141 106(3)
C13 C14 H142 115(3)
C15 C14 H141 111(3)
C15 C14 H142 103(3)
H141 C14 H142 109(5)
C1 C15 C14 116.1(5)
C1 C15 H151 117(4)
C1 C15 H152 109(4)
C14 C15 H151 107(4)
C14 C15 H152 104(3)
H151 C15 H152 103(5)
C2 C16 H161 110.4(5)
C2 C16 H162 109.2(5)
C2 C16 H163 109.3(5)
H161 C16 H162 109.4(6)
H161 C16 H163 109.9(5)
H162 C16 H163 108.7(6)
C6 C17 H171 111.1(5)
C6 C17 H172 109.8(5)
C6 C17 H173 109.6(5)
H171 C17 H172 109.3(6)
H171 C17 H173 109.1(6)
H172 C17 H173 107.9(6)
C6 C18 H181 108.9(5)
C6 C18 H182 109.4(5)
C6 C18 H183 109.8(5)
H181 C18 H182 110.2(6)
H181 C18 H183 109.8(5)
H182 C18 H183 108.8(6)
C10 C19 H191 110.6(5)
C10 C19 H192 109.8(5)
C10 C19 H193 110.6(5)
H191 C19 H192 108.7(5)
H191 C19 H193 108.5(5)
H192 C19 H193 108.7(6)
C13 C20 H201 109.9(6)
C13 C20 H202 110.0(6)
C13 C20 H203 110.4(6)
H201 C20 H202 108.4(6)
H201 C20 H203 110.0(6)
H202 C20 H203 108.1(6)

loop_
_geom_bond_atom_site_label_1
_geom_bond_atom_site_label_2
_geom_bond_distance
Br C5 1.989(7)
O C12 1.465(7)
O C13 1.456(7)
C1 C2 1.588(8)
C1 C10 1.562(8)
C1 C15 1.544(8)
C1 H1 .97(5)
C2 C3 1.551(9)
C2 C7 1.555(9)
C2 C16 1.543(8)
C3 C4 1.539(10)
C3 H31 1.04(6)
C3 H32 1.01(6)
C4 C5 1.501(9)
C4 H41 1.01(5)
C4 H42 .95(6)
C5 C6 1.520(8)
C5 H5 1.01(5)
C6 C7 1.585(8)
C6 C17 1.522(8)
C6 C18 1.546(7)
C7 C8 1.519(9)
C7 H7 .99(6)
C8 C9 1.519(9)
C8 H81 1.02(5)
C8 H82 .97(6)
C9 C10 1.508(9)
C9 H91 .91(6)
C9 H92 1.03(6)
C10 C11 1.564(8)
C10 C19 1.540(8)
C11 C12 1.504(9)
C11 H111 1.02(6)
C11 H112 .98(5)
C12 C13 1.458(9)
C12 H12 .91(6)
C13 C14 1.509(9)
C13 C20 1.496(9)
C14 C15 1.546(9)
C14 H141 1.03(6)
C14 H142 1.09(6)
C15 H151 .99(6)
C15 H152 .99(6)
C16 H161 1.071(6)
C16 H162 1.030(6)
C16 H163 1.063(6)
C17 H171 1.031(6)
C17 H172 1.065(6)
C17 H173 1.031(6)
C18 H181 1.062(6)
C18 H182 1.042(6)
C18 H183 1.071(7)
C19 H191 1.039(6)
C19 H192 1.024(6)
C19 H193 1.069(6)
C20 H201 1.027(7)
C20 H202 1.037(7)
C20 H203 1.054(7)

loop_
_geom_torsion_atom_site_label_1
_geom_torsion_atom_site_label_2
_geom_torsion_atom_site_label_3
_geom_torsion_atom_site_label_4
_geom_torsion
C13 O C12 C11 112.5(7)
C13 O C12 C13 .0(4)
C13 O C12 H12 -105(5)
C12 O C13 C12 -.0(4)
C12 O C13 C14 -109.6(6)
C12 O C13 C20 110.4(6)
C10 C1 C2 C3 -164.8(5)
C10 C1 C2 C7 -50.4(6)
C10 C1 C2 C16 76.5(6)
C15 C1 C2 C3 61.6(6)
C15 C1 C2 C7 176.1(5)
C15 C1 C2 C16 -57.0(6)
H1 C1 C2 C3 -49(4)
H1 C1 C2 C7 65(4)
H1 C1 C2 C16 -168(4)
C2 C1 C10 C9 47.7(6)
C2 C1 C10 C11 164.1(5)
C2 C1 C10 C19 -75.6(6)
C15 C1 C10 C9 -179.9(5)
C15 C1 C10 C11 -63.5(6)
C15 C1 C10 C19 56.8(6)
H1 C1 C10 C9 -68(4)
H1 C1 C10 C11 49(4)
H1 C1 C10 C19 169(4)
C2 C1 C15 C14 -160.7(5)
C2 C1 C15 H151 72(4)
C2 C1 C15 H152 -44(4)
C10 C1 C15 C14 65.5(7)
C10 C1 C15 H151 -61(4)
C10 C1 C15 H152 -178(3)
H1 C1 C15 C14 -48(4)
H1 C1 C15 H151 -175(5)
H1 C1 C15 H152 68(5)
C1 C2 C3 C4 168.2(5)
C1 C2 C3 H31 -73(4)
C1 C2 C3 H32 45(4)
C7 C2 C3 C4 52.8(6)
C7 C2 C3 H31 171(4)
C7 C2 C3 H32 -70(4)
C16 C2 C3 C4 -71.2(6)
C16 C2 C3 H31 48(4)
C16 C2 C3 H32 166(4)
C1 C2 C7 C6 -170.4(5)
C1 C2 C7 C8 57.0(6)
C1 C2 C7 H7 -53(4)
C3 C2 C7 C6 -54.7(6)
C3 C2 C7 C8 172.6(5)
C3 C2 C7 H7 63(4)
C16 C2 C7 C6 64.8(7)
C16 C2 C7 C8 -67.8(7)
C16 C2 C7 H7 -178(4)
C1 C2 C16 H161 -83.0(6)
C1 C2 C16 H162 37.3(7)
C1 C2 C16 H163 156.1(5)
C3 C2 C16 H161 158.4(5)
C3 C2 C16 H162 -81.3(6)
C3 C2 C16 H163 37.5(6)
C7 C2 C16 H161 39.9(7)
C7 C2 C16 H162 160.2(5)
C7 C2 C16 H163 -81.0(6)
C2 C3 C4 C5 -55.5(7)
C2 C3 C4 H41 63(4)
C2 C3 C4 H42 -174(4)
H31 C3 C4 C5 180(3)
H31 C3 C4 H41 -61(5)
H31 C3 C4 H42 61(5)
H32 C3 C4 C5 66(4)
H32 C3 C4 H41 -175(5)
H32 C3 C4 H42 -53(6)
C3 C4 C5 Br -174.4(4)
C3 C4 C5 C6 58.0(7)
C3 C4 C5 H5 -62(4)
H41 C4 C5 Br 67(4)
H41 C4 C5 C6 -60(4)
H41 C4 C5 H5 180(5)
H42 C4 C5 Br -54(4)
H42 C4 C5 C6 178(4)
H42 C4 C5 H5 58(5)
Br C5 C6 C7 179.6(4)
Br C5 C6 C17 63.8(5)
Br C5 C6 C18 -56.5(6)
C4 C5 C6 C7 -54.8(7)
C4 C5 C6 C17 -170.6(5)
C4 C5 C6 C18 69.1(7)
H5 C5 C6 C7 70(4)
H5 C5 C6 C17 -46(4)
H5 C5 C6 C18 -166(4)
C5 C6 C7 C2 54.6(6)
C5 C6 C7 C8 -173.5(5)
C5 C6 C7 H7 -60(4)
C17 C6 C7 C2 171.0(5)
C17 C6 C7 C8 -57.1(6)
C17 C6 C7 H7 56(4)
C18 C6 C7 C2 -68.0(6)
C18 C6 C7 C8 63.9(7)
C18 C6 C7 H7 177(4)
C5 C6 C17 H171 -173.7(5)
C5 C6 C17 H172 -52.6(7)
C5 C6 C17 H173 65.7(6)
C7 C6 C17 H171 73.0(6)
C7 C6 C17 H172 -165.9(5)
C7 C6 C17 H173 -47.6(6)
C18 C6 C17 H171 -51.3(7)
C18 C6 C17 H172 69.7(6)
C18 C6 C17 H173 -171.9(5)
C5 C6 C18 H181 76.8(7)
C5 C6 C18 H182 -162.8(5)
C5 C6 C18 H183 -43.4(7)
C7 C6 C18 H181 -164.8(5)
C7 C6 C18 H182 -44.3(7)
C7 C6 C18 H183 75.0(6)
C17 C6 C18 H181 -43.9(7)
C17 C6 C18 H182 76.6(6)
C17 C6 C18 H183 -164.1(5)
C2 C7 C8 C9 -62.1(6)
C2 C7 C8 H81 61(4)
C2 C7 C8 H82 175(4)
C6 C7 C8 C9 163.1(5)
C6 C7 C8 H81 -74(4)
C6 C7 C8 H82 40(4)
H7 C7 C8 C9 48(4)
H7 C7 C8 H81 170(5)
H7 C7 C8 H82 -75(5)
C7 C8 C9 C10 59.8(7)
C7 C8 C9 H91 174(4)
C7 C8 C9 H92 -61(4)
H81 C8 C9 C10 -62(4)
H81 C8 C9 H91 53(5)
H81 C8 C9 H92 177(5)
H82 C8 C9 C10 -179(4)
H82 C8 C9 H91 -65(5)
H82 C8 C9 H92 60(5)
C8 C9 C10 C1 -51.7(7)
C8 C9 C10 C11 -170.3(5)
C8 C9 C10 C19 73.3(7)
H91 C9 C10 C1 -171(4)
H91 C9 C10 C11 70(4)
H91 C9 C10 C19 -46(4)
H92 C9 C10 C1 70(4)
H92 C9 C10 C11 -48(4)
H92 C9 C10 C19 -165(4)
C1 C10 C11 C12 82.9(6)
C1 C10 C11 H111 -160(4)
C1 C10 C11 H112 -45(4)
C9 C10 C11 C12 -158.4(5)
C9 C10 C11 H111 -41(4)
C9 C10 C11 H112 74(4)
C19 C10 C11 C12 -40.5(7)
C19 C10 C11 H111 77(4)
C19 C10 C11 H112 -168(4)
C1 C10 C19 H191 72.5(6)
C1 C10 C19 H192 -167.6(5)
C1 C10 C19 H193 -47.7(7)
C9 C10 C19 H191 -50.7(7)
C9 C10 C19 H192 69.2(6)
C9 C10 C19 H193 -170.9(5)
C11 C10 C19 H191 -166.1(5)
C11 C10 C19 H192 -46.2(7)
C11 C10 C19 H193 73.7(7)
C10 C11 C12 O -137.7(5)
C10 C11 C12 C13 -67.9(7)
C10 C11 C12 H12 80(5)
H111 C11 C12 O 101(3)
H111 C11 C12 C13 171(3)
H111 C11 C12 H12 -41(5)
H112 C11 C12 O -10(4)
H112 C11 C12 C13 59(4)
H112 C11 C12 H12 -153(6)
O C12 C13 O .0(3)
O C12 C13 C14 104.4(6)
O C12 C13 C20 -103.5(6)
C11 C12 C13 O -105.5(6)
C11 C12 C13 C14 -1.1(8)
C11 C12 C13 C20 151.0(6)
H12 C12 C13 O 106(4)
H12 C12 C13 C14 -149(4)
H12 C12 C13 C20 3(4)
O C13 C14 C15 133.3(6)
O C13 C14 H141 -105(3)
O C13 C14 H142 15(4)
C12 C13 C14 C15 64.9(7)
C12 C13 C14 H141 -174(3)
C12 C13 C14 H142 -53(4)
C20 C13 C14 C15 -87.7(7)
C20 C13 C14 H141 34(4)
C20 C13 C14 H142 154(4)
O C13 C20 H201 79.5(7)
O C13 C20 H202 -161.2(5)
O C13 C20 H203 -42.0(7)
C12 C13 C20 H201 147.8(6)
C12 C13 C20 H202 -92.9(7)
C12 C13 C20 H203 26.3(8)
C14 C13 C20 H201 -59.8(7)
C14 C13 C20 H202 59.5(7)
C14 C13 C20 H203 178.8(5)
C13 C14 C15 C1 -82.0(7)
C13 C14 C15 H151 50(4)
C13 C14 C15 H152 158(4)
H141 C14 C15 C1 160(4)
H141 C14 C15 H151 -69(5)
H141 C14 C15 H152 40(5)
H142 C14 C15 C1 43(4)
H142 C14 C15 H151 175(5)
H142 C14 C15 H152 -77(5)
